data_2023310
loop_
_publ_author_name
'Le, Canh Dinh'
'Nguyen, Hoang Phuc'
'Pham, Chien Thang'

_publ_section_title
;
 Crystal structure of a solvated dinuclear CuII complex derived from
 3,3,3&#x2032;,3&#x2032;-tetraethyl-1,1&#x2032;-(furan-2,5-dicarbonyl)bis(thiourea)
;
_journal_coeditor_code OO2007
_journal_issue 12
_journal_name_full 'Acta Crystallographica Section E Crystallographic Communications'
_journal_paper_doi 10.1107/S2056989024010703
_journal_volume 80
_journal_year 2024
_chemical_formula_iupac '[Cu2 (C16 H22 N4 O3 S2)2], 2C H2 Cl2'
_chemical_formula_moiety 'C32 H44 Cu2 N8 O6 S4, 2(C H2 Cl2)'
_chemical_formula_sum 'C34 H48 Cl4 Cu2 N8 O6 S4'
_chemical_formula_weight 1061.92
_chemical_name_systematic
'Bis[\m-3,3,3',3'-tetraethyl-1,1'-(furan-2,5-dicarbonyl)bis(thioureato)]dicopper(II) dichloromethane disolvate'
_space_group_crystal_system monoclinic
_space_group_IT_number 14
_space_group_name_Hall '-P 2yn'
_space_group_name_H-M_alt 'P 1 21/n 1'
_atom_sites_solution_hydrogens geom
_atom_sites_solution_primary dual
_audit_creation_method
;
Olex2 1.5
(compiled 2024.02.16 svn.r378c4104 for OlexSys, GUI svn.r6928)
;
_cell_angle_alpha 90
_cell_angle_beta 98.377(3)
_cell_angle_gamma 90
_cell_formula_units_Z 2
_cell_length_a 10.2290(9)
_cell_length_b 13.0681(10)
_cell_length_c 16.9601(15)
_cell_measurement_reflns_used 8429
_cell_measurement_temperature 140(2)
_cell_measurement_theta_max 28.63
_cell_measurement_theta_min 2.89
_cell_volume 2242.9(3)
_computing_cell_refinement
;
APEX2 (Bruker, 2014)
;
_computing_data_collection
;
SAINT (Bruker, 2014)
;
_computing_data_reduction
;
SAINT (Bruker, 2014)
;
_computing_molecular_graphics
;
Olex2 1.5 (Dolomanov <i>et al.</i>,  2009)
;
_computing_publication_material
;
Olex2 1.5 (Dolomanov <i>et al.</i>,  2009)
;
_computing_structure_refinement
;
<i>SHELXL2018/3</i> (Sheldrick, 2015b)
;
_computing_structure_solution
;
<i>SHELXT2014/5</i> (Sheldrick, 2015a)
;
_diffrn_ambient_temperature 140(2)
_diffrn_measured_fraction_theta_full 0.998
_diffrn_measured_fraction_theta_max 0.997
_diffrn_measurement_device_type 'Bruker APEXII CCD'
_diffrn_measurement_method '\f and \w scans'
_diffrn_radiation_type MoK\a
_diffrn_radiation_wavelength 0.71073
_diffrn_reflns_av_R_equivalents 0.0619
_diffrn_reflns_av_unetI/netI 0.0554
_diffrn_reflns_limit_h_max 12
_diffrn_reflns_limit_h_min -13
_diffrn_reflns_limit_k_max 17
_diffrn_reflns_limit_k_min -16
_diffrn_reflns_limit_l_max 22
_diffrn_reflns_limit_l_min -22
_diffrn_reflns_number 29179
_diffrn_reflns_theta_full 25.242
_diffrn_reflns_theta_max 28.761
_diffrn_reflns_theta_min 2.885
_diffrn_source_current 30.0
_diffrn_source_power 1.5
_diffrn_source_voltage 50.0
_diffrn_standards_number 0
_exptl_absorpt_coefficient_mu 1.424
_exptl_absorpt_correction_T_max 0.7458
_exptl_absorpt_correction_T_min 0.6859
_exptl_absorpt_correction_type multi-scan
_exptl_absorpt_process_details
;
(SADABS; Krause <i>et al.</i>,  2015)
;
_exptl_crystal_colour red
_exptl_crystal_density_diffrn 1.572
_exptl_crystal_description plate
_exptl_crystal_F_000 1092
_exptl_crystal_size_max 0.135
_exptl_crystal_size_mid 0.076
_exptl_crystal_size_min 0.054
_refine_diff_density_max 0.498
_refine_diff_density_min -0.445
_refine_ls_extinction_method none
_refine_ls_goodness_of_fit_ref 1.030
_refine_ls_hydrogen_treatment constr
_refine_ls_matrix_type full
_refine_ls_number_parameters 276
_refine_ls_number_reflns 5809
_refine_ls_number_restraints 0
_refine_ls_restrained_S_all 1.030
_refine_ls_R_factor_all 0.0713
_refine_ls_R_factor_gt 0.0376
_refine_ls_shift/su_max 0.001
_refine_ls_shift/su_mean 0.000
_refine_ls_structure_factor_coef Fsqd
_refine_ls_weighting_details 'w=1/[\s^2^(Fo^2^)+(0.0292P)^2^+0.9669P] where P=(Fo^2^+2Fc^2^)/3'
_refine_ls_weighting_scheme calc
_refine_ls_wR_factor_gt 0.0675
_refine_ls_wR_factor_ref 0.0760
_reflns_number_gt 4232
_reflns_number_total 5809
_reflns_threshold_expression 'I > 2\s(I)'
_cod_data_source_file oo2007.cif
_cod_data_source_block I
_cod_database_code 2023310
_shelx_space_group_comment
;
The symmetry employed for this shelxl refinement is uniquely defined
by the following loop, which should always be used as a source of
symmetry information in preference to the above space-group names.
They are only intended as comments.
;
_shelx_estimated_absorpt_t_min 0.831
_shelx_estimated_absorpt_t_max 0.927

loop_
_space_group_symop_operation_xyz
'x, y, z'
'-x+1/2, y+1/2, -z+1/2'
'-x, -y, -z'
'x-1/2, -y-1/2, z-1/2'

loop_
_atom_site_type_symbol
_atom_site_label
_atom_site_fract_x
_atom_site_fract_y
_atom_site_fract_z
_atom_site_U_iso_or_equiv
_atom_site_adp_type
_atom_site_calc_flag
_atom_site_occupancy
_atom_site_disorder_assembly
_atom_site_disorder_group
Cu Cu1 0.84517(2) 0.55425(2) 0.43977(2) 0.01612(8) Uani d 1 . .
S S20 -0.02763(5) 0.36002(4) 0.50470(3) 0.01813(12) Uani d 1 . .
S S10 0.92190(5) 0.55137(4) 0.32124(3) 0.02175(13) Uani d 1 . .
Cl Cl1 0.51955(6) 0.24405(4) 0.50494(4) 0.02871(14) Uani d 1 . .
Cl Cl2A 0.6845(12) 0.3546(8) 0.6351(5) 0.0389(13) Uani d 0.62(6) A 1
O O1 0.43749(13) 0.41530(10) 0.37590(8) 0.0148(3) Uani d 1 . .
O O20 0.24820(14) 0.42489(11) 0.46961(9) 0.0201(3) Uani d 1 . .
O O10 0.67999(14) 0.49014(12) 0.39462(9) 0.0234(4) Uani d 1 . .
N N20 0.12097(16) 0.30601(13) 0.38549(10) 0.0161(4) Uani d 1 . .
N N10 0.72045(17) 0.41079(13) 0.27587(11) 0.0171(4) Uani d 1 . .
N N21 -0.06963(17) 0.22096(13) 0.39037(11) 0.0174(4) Uani d 1 . .
N N11 0.90007(17) 0.40368(13) 0.21277(11) 0.0181(4) Uani d 1 . .
C C20 0.2228(2) 0.36677(15) 0.40972(12) 0.0155(4) Uani d 1 . .
C C21 0.01399(19) 0.29379(15) 0.42245(12) 0.0149(4) Uani d 1 . .
C C10 0.6509(2) 0.43597(15) 0.33275(12) 0.0146(4) Uani d 1 . .
C C5 0.3243(2) 0.35962(15) 0.35652(13) 0.0156(4) Uani d 1 . .
C C2 0.5189(2) 0.38896(16) 0.32183(12) 0.0150(4) Uani d 1 . .
C C11 0.8417(2) 0.44890(16) 0.26910(12) 0.0165(4) Uani d 1 . .
C C4 0.3331(2) 0.29970(17) 0.29214(14) 0.0226(5) Uani d 1 . .
H H4 0.267641 0.253875 0.267244 0.027 Uiso calc 1 . .
C C12 1.0320(2) 0.43485(17) 0.19544(14) 0.0221(5) Uani d 1 . .
H H12A 1.076331 0.374578 0.175901 0.026 Uiso calc 1 . .
H H12B 1.085855 0.457912 0.245532 0.026 Uiso calc 1 . .
C C14 0.8325(2) 0.31971(17) 0.16420(13) 0.0229(5) Uani d 1 . .
H H14A 0.784256 0.276870 0.198538 0.027 Uiso calc 1 . .
H H14B 0.899900 0.276039 0.144445 0.027 Uiso calc 1 . .
C C3 0.4587(2) 0.31868(17) 0.26922(13) 0.0218(5) Uani d 1 . .
H H3 0.493828 0.288489 0.225885 0.026 Uiso calc 1 . .
C C22 -0.1906(2) 0.19430(17) 0.42337(14) 0.0237(5) Uani d 1 . .
H H22A -0.255015 0.163290 0.380844 0.028 Uiso calc 1 . .
H H22B -0.230516 0.257583 0.441381 0.028 Uiso calc 1 . .
C C30 0.5687(2) 0.36547(17) 0.54694(14) 0.0244(5) Uani d 1 . .
H H30A 0.608215 0.406292 0.507265 0.029 Uiso calc 0.62(6) A 1
H H30B 0.489631 0.402474 0.559208 0.029 Uiso calc 0.62(6) A 1
H H30C 0.620516 0.402930 0.511272 0.029 Uiso calc 0.38(6) A 2
H H30D 0.489701 0.406736 0.553233 0.029 Uiso calc 0.38(6) A 2
C C24 -0.0367(2) 0.15816(17) 0.32306(14) 0.0233(5) Uani d 1 . .
H H24A -0.002603 0.203498 0.283944 0.028 Uiso calc 1 . .
H H24B -0.118227 0.125169 0.296061 0.028 Uiso calc 1 . .
C C23 -0.1646(3) 0.12006(18) 0.49296(16) 0.0324(6) Uani d 1 . .
H H23A -0.122811 0.057995 0.475893 0.049 Uiso calc 1 . .
H H23B -0.248397 0.102117 0.511037 0.049 Uiso calc 1 . .
H H23C -0.105823 0.152244 0.536775 0.049 Uiso calc 1 . .
C C15 0.7365(3) 0.3571(2) 0.09391(15) 0.0333(6) Uani d 1 . .
H H15A 0.784371 0.396006 0.057839 0.050 Uiso calc 1 . .
H H15B 0.670058 0.401186 0.112873 0.050 Uiso calc 1 . .
H H15C 0.692659 0.298337 0.065448 0.050 Uiso calc 1 . .
C C13 1.0272(3) 0.5201(2) 0.13398(16) 0.0336(6) Uani d 1 . .
H H13A 0.975577 0.497390 0.083784 0.050 Uiso calc 1 . .
H H13B 1.117258 0.536891 0.125049 0.050 Uiso calc 1 . .
H H13C 0.985739 0.580787 0.153507 0.050 Uiso calc 1 . .
C C25 0.0658(3) 0.07585(18) 0.34959(17) 0.0336(6) Uani d 1 . .
H H25A 0.087206 0.038988 0.302800 0.050 Uiso calc 1 . .
H H25B 0.030115 0.027765 0.385352 0.050 Uiso calc 1 . .
H H25C 0.145957 0.107842 0.377676 0.050 Uiso calc 1 . .
Cl Cl2B 0.6656(19) 0.3460(10) 0.6407(9) 0.044(2) Uani d 0.38(6) A 2

loop_
_atom_site_aniso_label
_atom_site_aniso_U_11
_atom_site_aniso_U_22
_atom_site_aniso_U_33
_atom_site_aniso_U_12
_atom_site_aniso_U_13
_atom_site_aniso_U_23
Cu1 0.01290(13) 0.02103(14) 0.01530(14) -0.00403(10) 0.00497(10) -0.00410(11)
S20 0.0141(3) 0.0184(3) 0.0231(3) -0.0034(2) 0.0069(2) -0.0044(2)
S10 0.0214(3) 0.0267(3) 0.0191(3) -0.0083(2) 0.0096(2) -0.0042(2)
Cl1 0.0350(3) 0.0237(3) 0.0301(3) 0.0012(2) 0.0136(3) 0.0036(2)
Cl2A 0.041(2) 0.045(2) 0.0275(12) 0.006(2) -0.0045(13) 0.0173(14)
O1 0.0119(7) 0.0207(7) 0.0127(8) -0.0033(6) 0.0046(6) -0.0045(6)
O20 0.0158(7) 0.0274(8) 0.0184(8) -0.0086(6) 0.0074(6) -0.0106(6)
O10 0.0135(8) 0.0379(9) 0.0199(9) -0.0081(7) 0.0067(6) -0.0118(7)
N20 0.0125(9) 0.0177(9) 0.0181(10) -0.0029(7) 0.0023(7) -0.0029(7)
N10 0.0156(9) 0.0200(9) 0.0168(10) -0.0010(7) 0.0063(8) -0.0021(7)
N21 0.0133(9) 0.0172(9) 0.0217(10) -0.0030(7) 0.0022(7) -0.0021(7)
N11 0.0150(9) 0.0240(9) 0.0166(10) 0.0002(7) 0.0068(8) -0.0021(8)
C20 0.0142(10) 0.0174(10) 0.0146(11) -0.0015(8) 0.0014(9) -0.0008(8)
C21 0.0124(10) 0.0134(10) 0.0184(11) 0.0005(8) 0.0010(9) 0.0019(8)
C10 0.0144(10) 0.0163(10) 0.0129(11) 0.0013(8) 0.0018(8) 0.0019(8)
C5 0.0124(10) 0.0177(10) 0.0165(11) -0.0032(8) 0.0010(8) -0.0025(8)
C2 0.0141(10) 0.0204(11) 0.0114(11) 0.0029(8) 0.0046(8) -0.0012(8)
C11 0.0156(10) 0.0199(10) 0.0141(11) 0.0012(9) 0.0022(8) 0.0026(9)
C4 0.0173(11) 0.0275(12) 0.0232(13) -0.0066(9) 0.0036(10) -0.0097(10)
C12 0.0134(11) 0.0320(12) 0.0224(12) 0.0028(9) 0.0078(9) -0.0027(10)
C14 0.0230(12) 0.0251(12) 0.0222(13) 0.0030(10) 0.0084(10) -0.0045(9)
C3 0.0201(11) 0.0279(12) 0.0189(12) -0.0038(9) 0.0079(10) -0.0092(9)
C22 0.0142(11) 0.0241(12) 0.0331(14) -0.0086(9) 0.0044(10) -0.0022(10)
C30 0.0273(13) 0.0233(12) 0.0222(13) 0.0032(10) 0.0028(10) 0.0042(9)
C24 0.0221(12) 0.0257(12) 0.0215(12) -0.0086(10) 0.0013(10) -0.0080(9)
C23 0.0313(14) 0.0234(13) 0.0458(17) -0.0043(11) 0.0165(12) 0.0046(11)
C15 0.0300(14) 0.0382(15) 0.0303(15) -0.0026(11) -0.0004(11) -0.0064(11)
C13 0.0251(13) 0.0474(16) 0.0303(15) -0.0067(12) 0.0108(11) 0.0089(12)
C25 0.0389(15) 0.0242(13) 0.0392(16) 0.0012(11) 0.0106(13) -0.0070(11)
Cl2B 0.056(4) 0.043(2) 0.027(3) -0.021(3) -0.016(3) 0.0175(18)

loop_
_atom_type_symbol
_atom_type_description
_atom_type_scat_dispersion_real
_atom_type_scat_dispersion_imag
_atom_type_scat_source
C C 0.0033 0.0016 'International Tables Vol C Tables 4.2.6.8 and 6.1.1.4'
H H 0.0000 0.0000 'International Tables Vol C Tables 4.2.6.8 and 6.1.1.4'
Cl Cl 0.1484 0.1585 'International Tables Vol C Tables 4.2.6.8 and 6.1.1.4'
Cu Cu 0.3201 1.2651 'International Tables Vol C Tables 4.2.6.8 and 6.1.1.4'
N N 0.0061 0.0033 'International Tables Vol C Tables 4.2.6.8 and 6.1.1.4'
O O 0.0106 0.0060 'International Tables Vol C Tables 4.2.6.8 and 6.1.1.4'
S S 0.1246 0.1234 'International Tables Vol C Tables 4.2.6.8 and 6.1.1.4'

loop_
_geom_angle_atom_site_label_1
_geom_angle_atom_site_label_2
_geom_angle_atom_site_label_3
_geom_angle_site_symmetry_1
_geom_angle_site_symmetry_3
_geom_angle
_geom_angle_publ_flag
S20 Cu1 S10 3_666 . 90.35(2) ?
O20 Cu1 S20 3_666 3_666 94.14(4) ?
O20 Cu1 S10 3_666 . 168.29(5) ?
O10 Cu1 S20 . 3_666 175.25(5) ?
O10 Cu1 S10 . . 92.12(5) ?
O10 Cu1 O20 . 3_666 82.68(6) ?
C21 S20 Cu1 . 3_666 107.20(7) ?
C11 S10 Cu1 . . 105.37(7) ?
C5 O1 C2 . . 106.35(15) ?
C20 O20 Cu1 . 3_666 130.70(13) ?
C10 O10 Cu1 . . 130.91(13) ?
C20 N20 C21 . . 125.52(18) ?
C10 N10 C11 . . 124.50(18) ?
C21 N21 C22 . . 122.38(18) ?
C21 N21 C24 . . 120.11(17) ?
C22 N21 C24 . . 117.34(17) ?
C11 N11 C12 . . 122.41(18) ?
C11 N11 C14 . . 120.30(17) ?
C12 N11 C14 . . 117.29(17) ?
O20 C20 N20 . . 131.98(19) ?
O20 C20 C5 . . 116.66(17) ?
N20 C20 C5 . . 111.33(18) ?
N20 C21 S20 . . 128.46(16) ?
N21 C21 S20 . . 117.42(15) ?
N21 C21 N20 . . 114.12(18) ?
O10 C10 N10 . . 131.22(19) ?
O10 C10 C2 . . 116.03(17) ?
N10 C10 C2 . . 112.72(18) ?
O1 C5 C20 . . 117.82(17) ?
C4 C5 O1 . . 110.36(17) ?
C4 C5 C20 . . 131.58(19) ?
O1 C2 C10 . . 116.58(17) ?
C3 C2 O1 . . 110.28(18) ?
C3 C2 C10 . . 133.07(19) ?
N10 C11 S10 . . 127.42(16) ?
N11 C11 S10 . . 118.44(15) ?
N11 C11 N10 . . 114.05(18) ?
C5 C4 H4 . . 126.6 ?
C5 C4 C3 . . 106.76(19) ?
C3 C4 H4 . . 126.6 ?
N11 C12 H12A . . 108.9 ?
N11 C12 H12B . . 108.9 ?
N11 C12 C13 . . 113.50(19) ?
H12A C12 H12B . . 107.7 ?
C13 C12 H12A . . 108.9 ?
C13 C12 H12B . . 108.9 ?
N11 C14 H14A . . 108.9 ?
N11 C14 H14B . . 108.9 ?
N11 C14 C15 . . 113.34(19) ?
H14A C14 H14B . . 107.7 ?
C15 C14 H14A . . 108.9 ?
C15 C14 H14B . . 108.9 ?
C2 C3 C4 . . 106.24(19) ?
C2 C3 H3 . . 126.9 ?
C4 C3 H3 . . 126.9 ?
N21 C22 H22A . . 109.1 ?
N21 C22 H22B . . 109.1 ?
N21 C22 C23 . . 112.59(19) ?
H22A C22 H22B . . 107.8 ?
C23 C22 H22A . . 109.1 ?
C23 C22 H22B . . 109.1 ?
Cl1 C30 H30A . . 109.1 ?
Cl1 C30 H30B . . 109.1 ?
Cl1 C30 H30C . . 110.0 ?
Cl1 C30 H30D . . 110.0 ?
Cl2A C30 Cl1 . . 112.4(4) ?
Cl2A C30 H30A . . 109.1 ?
Cl2A C30 H30B . . 109.1 ?
H30A C30 H30B . . 107.9 ?
H30C C30 H30D . . 108.3 ?
Cl2B C30 Cl1 . . 108.7(5) ?
Cl2B C30 H30C . . 110.0 ?
Cl2B C30 H30D . . 110.0 ?
N21 C24 H24A . . 109.0 ?
N21 C24 H24B . . 109.0 ?
N21 C24 C25 . . 112.76(19) ?
H24A C24 H24B . . 107.8 ?
C25 C24 H24A . . 109.0 ?
C25 C24 H24B . . 109.0 ?
C22 C23 H23A . . 109.5 ?
C22 C23 H23B . . 109.5 ?
C22 C23 H23C . . 109.5 ?
H23A C23 H23B . . 109.5 ?
H23A C23 H23C . . 109.5 ?
H23B C23 H23C . . 109.5 ?
C14 C15 H15A . . 109.5 ?
C14 C15 H15B . . 109.5 ?
C14 C15 H15C . . 109.5 ?
H15A C15 H15B . . 109.5 ?
H15A C15 H15C . . 109.5 ?
H15B C15 H15C . . 109.5 ?
C12 C13 H13A . . 109.5 ?
C12 C13 H13B . . 109.5 ?
C12 C13 H13C . . 109.5 ?
H13A C13 H13B . . 109.5 ?
H13A C13 H13C . . 109.5 ?
H13B C13 H13C . . 109.5 ?
C24 C25 H25A . . 109.5 ?
C24 C25 H25B . . 109.5 ?
C24 C25 H25C . . 109.5 ?
H25A C25 H25B . . 109.5 ?
H25A C25 H25C . . 109.5 ?
H25B C25 H25C . . 109.5 ?

loop_
_geom_bond_atom_site_label_1
_geom_bond_atom_site_label_2
_geom_bond_site_symmetry_2
_geom_bond_distance
_geom_bond_publ_flag
Cu1 S20 3_666 2.2612(6) ?
Cu1 S10 . 2.2624(6) ?
Cu1 O20 3_666 1.9431(14) ?
Cu1 O10 . 1.9406(15) ?
S20 C21 . 1.746(2) ?
S10 C11 . 1.743(2) ?
Cl1 C30 . 1.781(2) ?
Cl2A C30 . 1.773(8) ?
O1 C5 . 1.366(2) ?
O1 C2 . 1.369(2) ?
O20 C20 . 1.265(2) ?
O10 C10 . 1.265(2) ?
N20 C20 . 1.326(3) ?
N20 C21 . 1.347(3) ?
N10 C10 . 1.321(3) ?
N10 C11 . 1.357(3) ?
N21 C21 . 1.341(3) ?
N21 C22 . 1.472(3) ?
N21 C24 . 1.484(3) ?
N11 C11 . 1.336(3) ?
N11 C12 . 1.479(3) ?
N11 C14 . 1.481(3) ?
C20 C5 . 1.475(3) ?
C10 C2 . 1.471(3) ?
C5 C4 . 1.357(3) ?
C2 C3 . 1.363(3) ?
C4 H4 . 0.9500 ?
C4 C3 . 1.417(3) ?
C12 H12A . 0.9900 ?
C12 H12B . 0.9900 ?
C12 C13 . 1.521(3) ?
C14 H14A . 0.9900 ?
C14 H14B . 0.9900 ?
C14 C15 . 1.511(3) ?
C3 H3 . 0.9500 ?
C22 H22A . 0.9900 ?
C22 H22B . 0.9900 ?
C22 C23 . 1.521(3) ?
C30 H30A . 0.9900 ?
C30 H30B . 0.9900 ?
C30 H30C . 0.9900 ?
C30 H30D . 0.9900 ?
C30 Cl2B . 1.766(13) ?
C24 H24A . 0.9900 ?
C24 H24B . 0.9900 ?
C24 C25 . 1.523(3) ?
C23 H23A . 0.9800 ?
C23 H23B . 0.9800 ?
C23 H23C . 0.9800 ?
C15 H15A . 0.9800 ?
C15 H15B . 0.9800 ?
C15 H15C . 0.9800 ?
C13 H13A . 0.9800 ?
C13 H13B . 0.9800 ?
C13 H13C . 0.9800 ?
C25 H25A . 0.9800 ?
C25 H25B . 0.9800 ?
C25 H25C . 0.9800 ?

loop_
_geom_hbond_atom_site_label_D
_geom_hbond_atom_site_label_H
_geom_hbond_atom_site_label_A
_geom_hbond_site_symmetry_A
_geom_hbond_distance_DH
_geom_hbond_distance_HA
_geom_hbond_distance_DA
_geom_hbond_angle_DHA
_geom_hbond_publ_flag
C30 H30A O10 . 0.99 2.41 3.388(3) 170.5 yes
C30 H30B O10 3_666 0.99 2.45 3.428(3) 170.5 yes
C14 H14B Cl1 4_665 0.99 2.83 3.627(2) 138.0 yes
C4 H4 Cl2A 4_565 0.95 2.68 3.506(8) 145.2 yes
C4 H4 Cl2B 4_565 0.95 2.60 3.446(12) 148.9 yes

loop_
_geom_torsion_atom_site_label_1
_geom_torsion_atom_site_label_2
_geom_torsion_atom_site_label_3
_geom_torsion_atom_site_label_4
_geom_torsion_site_symmetry_1
_geom_torsion_site_symmetry_2
_geom_torsion_site_symmetry_3
_geom_torsion_site_symmetry_4
_geom_torsion
_geom_torsion_publ_flag
Cu1 S20 C21 N20 3_666 . . . -14.0(2) ?
Cu1 S20 C21 N21 3_666 . . . 166.21(14) ?
Cu1 S10 C11 N10 . . . . 29.0(2) ?
Cu1 S10 C11 N11 . . . . -154.56(15) ?
Cu1 O20 C20 N20 3_666 . . . 5.2(4) ?
Cu1 O20 C20 C5 3_666 . . . -172.26(14) ?
Cu1 O10 C10 N10 . . . . -5.1(3) ?
Cu1 O10 C10 C2 . . . . 172.61(14) ?
O1 C5 C4 C3 . . . . -0.2(3) ?
O1 C2 C3 C4 . . . . -0.4(3) ?
O20 C20 C5 O1 . . . . 0.3(3) ?
O20 C20 C5 C4 . . . . 174.1(2) ?
O10 C10 C2 O1 . . . . 5.2(3) ?
O10 C10 C2 C3 . . . . -171.6(2) ?
N20 C20 C5 O1 . . . . -177.58(17) ?
N20 C20 C5 C4 . . . . -3.8(3) ?
N10 C10 C2 O1 . . . . -176.69(17) ?
N10 C10 C2 C3 . . . . 6.5(3) ?
C20 N20 C21 S20 . . . . 6.1(3) ?
C20 N20 C21 N21 . . . . -174.10(19) ?
C20 C5 C4 C3 . . . . -174.3(2) ?
C21 N20 C20 O20 . . . . 0.9(4) ?
C21 N20 C20 C5 . . . . 178.46(19) ?
C21 N21 C22 C23 . . . . -82.9(2) ?
C21 N21 C24 C25 . . . . 76.7(2) ?
C10 N10 C11 S10 . . . . -11.0(3) ?
C10 N10 C11 N11 . . . . 172.43(19) ?
C10 C2 C3 C4 . . . . 176.6(2) ?
C5 O1 C2 C10 . . . . -177.26(17) ?
C5 O1 C2 C3 . . . . 0.3(2) ?
C5 C4 C3 C2 . . . . 0.4(3) ?
C2 O1 C5 C20 . . . . 175.01(18) ?
C2 O1 C5 C4 . . . . 0.0(2) ?
C11 N10 C10 O10 . . . . -6.7(4) ?
C11 N10 C10 C2 . . . . 175.57(19) ?
C11 N11 C12 C13 . . . . -88.5(3) ?
C11 N11 C14 C15 . . . . 83.8(2) ?
C12 N11 C11 S10 . . . . 2.4(3) ?
C12 N11 C11 N10 . . . . 179.34(18) ?
C12 N11 C14 C15 . . . . -95.6(2) ?
C14 N11 C11 S10 . . . . -176.94(15) ?
C14 N11 C11 N10 . . . . 0.0(3) ?
C14 N11 C12 C13 . . . . 90.9(2) ?
C22 N21 C21 S20 . . . . -1.7(3) ?
C22 N21 C21 N20 . . . . 178.48(18) ?
C22 N21 C24 C25 . . . . -98.7(2) ?
C24 N21 C21 S20 . . . . -176.80(15) ?
C24 N21 C21 N20 . . . . 3.4(3) ?
C24 N21 C22 C23 . . . . 92.4(2) ?
